data_7008481
loop_
_publ_author_name
'Bishop, Michael M.'
'Lindoy, Leonard F.'
'Parkin, Andrew'
'Turner, Peter'

_publ_section_title
;
 Towards a system for the systematic structural study of intermolecular
 interactions in crystals of transition metal complexes.
;
_journal_issue 15
_journal_name_full 'Dalton transactions (Cambridge, England : 2003)'
_journal_page_first 2563
_journal_page_last 2571
_journal_paper_doi 10.1039/b503381k
_journal_year 2005
_chemical_formula_moiety 'Cu (C17H15N4O2)2.MeOH'
_chemical_formula_sum 'C35 H34 Cu N8 O5'
_chemical_formula_weight 710.24
_chemical_name_systematic
;
?
;
_space_group_IT_number 2
_symmetry_cell_setting triclinic
_symmetry_space_group_name_Hall '-P 1'
_symmetry_space_group_name_H-M 'P -1'
_atom_sites_solution_hydrogens geom
_atom_sites_solution_primary direct
_atom_sites_solution_secondary difmap
_audit_creation_method SHELXL-97
_cell_angle_alpha 102.016(2)
_cell_angle_beta 98.708(2)
_cell_angle_gamma 100.635(2)
_cell_formula_units_Z 1
_cell_length_a 8.6598(3)
_cell_length_b 9.8301(4)
_cell_length_c 10.0256(4)
_cell_measurement_reflns_used 3147
_cell_measurement_temperature 150(2)
_cell_measurement_theta_max 28.4
_cell_measurement_theta_min 2.4
_cell_volume 804.25(5)
_computing_cell_refinement 'Bruker SAINT'
_computing_data_collection 'Bruker SMART'
_computing_data_reduction 'Bruker SAINT'
_computing_molecular_graphics 'Bruker SHELXTL'
_computing_publication_material 'Bruker SHELXTL'
_computing_structure_refinement 'SHELXL-97 (Sheldrick, 1997)'
_computing_structure_solution 'SHELXS-97 (Sheldrick, 1990)'
_diffrn_ambient_temperature 150(2)
_diffrn_crystal_treatment
;
attached with Exxon Paratone N, to a short length
of fibre supported on a thin piece of copper wire
inserted in a copper mounting pin. The crystal was
quenched in a cold nitrogen gas stream from an
Oxford Cryosystems Cryostream.
;
_diffrn_measured_fraction_theta_full 0.870
_diffrn_measured_fraction_theta_max 0.870
_diffrn_measurement_device_type 'Bruker SMART 1000'
_diffrn_measurement_method '\w scans'
_diffrn_radiation_monochromator graphite
_diffrn_radiation_source 'fine-focus sealed tube'
_diffrn_radiation_type MoK\a
_diffrn_radiation_wavelength 0.71073
_diffrn_reflns_av_R_equivalents 0.0219
_diffrn_reflns_av_sigmaI/netI 0.0377
_diffrn_reflns_limit_h_max 11
_diffrn_reflns_limit_h_min -11
_diffrn_reflns_limit_k_max 12
_diffrn_reflns_limit_k_min -13
_diffrn_reflns_limit_l_max 13
_diffrn_reflns_limit_l_min -11
_diffrn_reflns_number 7009
_diffrn_reflns_theta_full 28.79
_diffrn_reflns_theta_max 28.79
_diffrn_reflns_theta_min 2.12
_exptl_absorpt_coefficient_mu 0.736
_exptl_absorpt_correction_T_max 1.000
_exptl_absorpt_correction_T_min 0.913
_exptl_absorpt_correction_type multi-scan
_exptl_absorpt_process_details
;
SADABS (Sheldrick, 1996)
;
_exptl_crystal_colour 'pale pink'
_exptl_crystal_density_diffrn 1.466
_exptl_crystal_density_method 'not measured'
_exptl_crystal_description plate
_exptl_crystal_F_000 369
_exptl_crystal_size_max 1.30
_exptl_crystal_size_mid 0.40
_exptl_crystal_size_min 0.10
_refine_diff_density_max 0.523
_refine_diff_density_min -0.368
_refine_diff_density_rms 0.065
_refine_ls_extinction_method none
_refine_ls_goodness_of_fit_ref 1.033
_refine_ls_hydrogen_treatment mixed
_refine_ls_matrix_type full
_refine_ls_number_parameters 232
_refine_ls_number_reflns 3653
_refine_ls_number_restraints 0
_refine_ls_restrained_S_all 1.033
_refine_ls_R_factor_all 0.0464
_refine_ls_R_factor_gt 0.0358
_refine_ls_shift/su_max 0.000
_refine_ls_shift/su_mean 0.000
_refine_ls_structure_factor_coef Fsqd
_refine_ls_weighting_details 'calc w=1/[\s^2^(Fo^2^)+(0.0396P)^2^+0.5808P] where P=(Fo^2^+2Fc^2^)/3'
_refine_ls_weighting_scheme calc
_refine_ls_wR_factor_gt 0.0856
_refine_ls_wR_factor_ref 0.0906
_reflns_number_gt 3129
_reflns_number_total 3653
_reflns_threshold_expression 2sigma(I)
_cod_data_source_file b503381k.txt
_cod_data_source_block 3b
_cod_depositor_comments
;
The following automatic conversions were performed:
'_symmetry_cell_setting' value 'Triclinic' changed to 'triclinic'
according to '/home/saulius/struct/CIF-dictionaries/cif_core.dic'
dictionary named 'cif_core.dic' version 2.4.1 from 2010-06-29.

Automatic conversion script
Id: cif_fix_enum 1527 2010-12-29 10:47:43Z saulius 
;
_cod_original_sg_symbol_H-M P-1
_cod_database_code 7008481

loop_
_symmetry_equiv_pos_as_xyz
'x, y, z'
'-x, -y, -z'

loop_
_atom_site_label
_atom_site_type_symbol
_atom_site_fract_x
_atom_site_fract_y
_atom_site_fract_z
_atom_site_U_iso_or_equiv
_atom_site_adp_type
_atom_site_occupancy
_atom_site_symmetry_multiplicity
_atom_site_calc_flag
_atom_site_refinement_flags
_atom_site_disorder_assembly
_atom_site_disorder_group
O3M O -0.4351(4) 0.0580(4) 0.0399(5) 0.0965(12) Uani 0.50 1 d P . -1
H3MO H -0.4680 0.1482 0.0402 0.145 Uiso 0.50 1 d PR . -1
C3M C -0.5649(4) -0.0580(4) -0.0399(5) 0.0965(12) Uani 0.50 1 d P A -2
H3M1 H -0.6655 -0.0450 -0.0110 0.145 Uiso 0.50 1 d PR A -2
H3M2 H -0.5424 -0.1479 -0.0236 0.145 Uiso 0.50 1 d PR A -2
H3M3 H -0.5746 -0.0605 -0.1391 0.145 Uiso 0.50 1 d PR A -2
Cu1 Cu 0.0000 0.0000 0.0000 0.01531(10) Uani 1 2 d S . .
O1 O 0.31464(18) 0.27965(16) 0.00819(15) 0.0277(4) Uani 1 1 d . . .
O2 O -0.29028(16) -0.20568(15) -0.38924(14) 0.0204(3) Uani 1 1 d . . .
N1 N 0.10078(19) 0.10337(17) -0.13206(16) 0.0166(3) Uani 1 1 d . . .
N2 N 0.1350(2) 0.14616(18) -0.33967(18) 0.0181(3) Uani 1 1 d . . .
N3 N -0.06847(19) -0.04323(17) -0.35084(16) 0.0157(3) Uani 1 1 d . . .
N4 N -0.1585(2) -0.11485(19) -0.15857(17) 0.0201(4) Uani 1 1 d . . .
C1 C 0.2288(2) 0.2175(2) -0.1049(2) 0.0184(4) Uani 1 1 d . . .
C2 C 0.2537(2) 0.2618(2) -0.24108(19) 0.0170(4) Uani 1 1 d . . .
C3 C 0.0499(2) 0.06230(19) -0.27435(19) 0.0152(4) Uani 1 1 d . . .
C4 C -0.1691(2) -0.1195(2) -0.28896(19) 0.0159(4) Uani 1 1 d . . .
C5 C -0.4254(3) -0.2853(3) -0.3503(2) 0.0322(5) Uani 1 1 d . . .
H5A H -0.3906 -0.3546 -0.3019 0.048 Uiso 1 1 calc R . .
H5B H -0.5062 -0.3358 -0.4340 0.048 Uiso 1 1 calc R . .
H5C H -0.4716 -0.2199 -0.2887 0.048 Uiso 1 1 calc R . .
C6 C 0.2095(2) 0.4060(2) -0.2430(2) 0.0191(4) Uani 1 1 d . . .
C7 C 0.1747(3) 0.4923(3) -0.1287(3) 0.0360(6) Uani 1 1 d . . .
H7 H 0.1774 0.4623 -0.0444 0.043 Uiso 1 1 calc R . .
C8 C 0.1360(4) 0.6217(3) -0.1356(3) 0.0474(7) Uani 1 1 d . . .
H8 H 0.1111 0.6789 -0.0565 0.057 Uiso 1 1 calc R . .
C9 C 0.1335(3) 0.6675(3) -0.2562(3) 0.0370(6) Uani 1 1 d . . .
H9 H 0.1097 0.7573 -0.2602 0.044 Uiso 1 1 calc R . .
C10 C 0.1658(3) 0.5818(3) -0.3714(3) 0.0338(5) Uani 1 1 d . . .
H10 H 0.1625 0.6121 -0.4556 0.041 Uiso 1 1 calc R . .
C11 C 0.2031(3) 0.4523(2) -0.3651(2) 0.0284(5) Uani 1 1 d . . .
H11 H 0.2245 0.3940 -0.4454 0.034 Uiso 1 1 calc R . .
C12 C 0.4247(2) 0.2617(2) -0.26170(19) 0.0173(4) Uani 1 1 d . . .
C13 C 0.5441(2) 0.3859(2) -0.2157(2) 0.0229(4) Uani 1 1 d . . .
H13 H 0.5196 0.4718 -0.1700 0.027 Uiso 1 1 calc R . .
C14 C 0.6995(3) 0.3856(3) -0.2361(2) 0.0295(5) Uani 1 1 d . . .
H14 H 0.7801 0.4714 -0.2053 0.035 Uiso 1 1 calc R . .
C15 C 0.7367(3) 0.2605(3) -0.3013(2) 0.0299(5) Uani 1 1 d . . .
H15 H 0.8424 0.2605 -0.3164 0.036 Uiso 1 1 calc R . .
C16 C 0.6193(3) 0.1356(3) -0.3443(2) 0.0299(5) Uani 1 1 d . . .
H16 H 0.6450 0.0492 -0.3873 0.036 Uiso 1 1 calc R . .
C17 C 0.4642(3) 0.1361(2) -0.3247(2) 0.0244(4) Uani 1 1 d . . .
H17 H 0.3843 0.0498 -0.3545 0.029 Uiso 1 1 calc R . .
H4N H -0.229(3) -0.171(3) -0.139(3) 0.027(7) Uiso 1 1 d . . .
H2N H 0.123(3) 0.125(3) -0.427(3) 0.034(7) Uiso 1 1 d . . .

loop_
_atom_site_aniso_label
_atom_site_aniso_U_11
_atom_site_aniso_U_22
_atom_site_aniso_U_33
_atom_site_aniso_U_23
_atom_site_aniso_U_13
_atom_site_aniso_U_12
O3M 0.080(3) 0.085(3) 0.136(4) 0.036(2) 0.026(2) 0.0348(19)
C3M 0.080(3) 0.085(3) 0.136(4) 0.036(2) 0.026(2) 0.0348(19)
Cu1 0.01647(18) 0.01686(17) 0.01059(17) 0.00289(12) 0.00185(12) -0.00014(12)
O1 0.0318(8) 0.0277(8) 0.0136(7) 0.0044(6) -0.0011(6) -0.0129(6)
O2 0.0194(7) 0.0222(7) 0.0135(7) 0.0027(5) -0.0001(5) -0.0061(5)
N1 0.0181(8) 0.0176(8) 0.0109(8) 0.0017(6) 0.0013(6) -0.0009(6)
N2 0.0196(8) 0.0201(8) 0.0109(8) 0.0033(6) 0.0019(6) -0.0034(6)
N3 0.0169(8) 0.0174(8) 0.0109(7) 0.0031(6) 0.0024(6) -0.0003(6)
N4 0.0192(8) 0.0237(9) 0.0138(8) 0.0054(7) 0.0027(6) -0.0042(7)
C1 0.0207(10) 0.0186(9) 0.0140(9) 0.0039(7) 0.0036(7) 0.0000(7)
C2 0.0187(9) 0.0176(9) 0.0115(9) 0.0023(7) 0.0016(7) -0.0016(7)
C3 0.0166(9) 0.0155(9) 0.0140(9) 0.0044(7) 0.0034(7) 0.0039(7)
C4 0.0164(9) 0.0159(9) 0.0144(9) 0.0022(7) 0.0024(7) 0.0028(7)
C5 0.0259(11) 0.0381(13) 0.0224(11) 0.0057(10) 0.0017(9) -0.0137(10)
C6 0.0137(9) 0.0212(10) 0.0204(10) 0.0044(8) 0.0032(7) -0.0002(7)
C7 0.0525(16) 0.0330(13) 0.0274(12) 0.0075(10) 0.0156(11) 0.0156(11)
C8 0.0655(19) 0.0345(14) 0.0486(17) 0.0041(12) 0.0254(15) 0.0225(13)
C9 0.0327(13) 0.0263(12) 0.0566(17) 0.0118(11) 0.0110(11) 0.0143(10)
C10 0.0335(13) 0.0325(12) 0.0387(14) 0.0177(11) 0.0041(10) 0.0079(10)
C11 0.0367(12) 0.0274(11) 0.0242(11) 0.0087(9) 0.0083(9) 0.0103(9)
C12 0.0196(9) 0.0203(9) 0.0126(9) 0.0065(7) 0.0023(7) 0.0036(7)
C13 0.0223(10) 0.0218(10) 0.0221(10) 0.0033(8) 0.0036(8) 0.0019(8)
C14 0.0195(10) 0.0343(12) 0.0306(12) 0.0063(10) 0.0025(9) -0.0004(9)
C15 0.0199(10) 0.0436(13) 0.0284(12) 0.0107(10) 0.0036(9) 0.0116(10)
C16 0.0313(12) 0.0316(12) 0.0278(12) 0.0038(9) 0.0033(9) 0.0156(10)
C17 0.0264(11) 0.0201(10) 0.0249(11) 0.0044(8) 0.0017(8) 0.0047(8)

loop_
_atom_type_symbol
_atom_type_description
_atom_type_scat_dispersion_real
_atom_type_scat_dispersion_imag
_atom_type_scat_source
C C 0.0033 0.0016 'International Tables Vol C Tables 4.2.6.8 and 6.1.1.4'
H H 0.0000 0.0000 'International Tables Vol C Tables 4.2.6.8 and 6.1.1.4'
N N 0.0061 0.0033 'International Tables Vol C Tables 4.2.6.8 and 6.1.1.4'
O O 0.0106 0.0060 'International Tables Vol C Tables 4.2.6.8 and 6.1.1.4'
Cu Cu 0.3201 1.2651 'International Tables Vol C Tables 4.2.6.8 and 6.1.1.4'

loop_
_geom_angle_atom_site_label_1
_geom_angle_atom_site_label_2
_geom_angle_atom_site_label_3
_geom_angle
_geom_angle_site_symmetry_1
_geom_angle_site_symmetry_3
_geom_angle_publ_flag
C3M O3M H3MO 108.7 . . ?
O3M C3M H3M1 109.9 . . ?
O3M C3M H3M2 108.9 . . ?
H3M1 C3M H3M2 109.5 . . ?
O3M C3M H3M3 109.7 . . ?
H3M1 C3M H3M3 109.5 . . ?
H3M2 C3M H3M3 109.5 . . ?
N4 Cu1 N4 180.0 . 2 ?
N4 Cu1 N1 87.67(7) . . ?
N4 Cu1 N1 92.33(7) 2 . ?
N4 Cu1 N1 92.33(7) . 2 ?
N4 Cu1 N1 87.67(7) 2 2 ?
N1 Cu1 N1 180.00(8) . 2 ?
C4 O2 C5 119.41(15) . . ?
C1 N1 C3 106.69(15) . . ?
C1 N1 Cu1 130.08(13) . . ?
C3 N1 Cu1 123.19(12) . . ?
C3 N2 C2 111.44(16) . . ?
C3 N2 H2N 120.8(19) . . ?
C2 N2 H2N 127.4(19) . . ?
C3 N3 C4 120.08(16) . . ?
C4 N4 Cu1 130.50(14) . . ?
C4 N4 H4N 115.7(18) . . ?
Cu1 N4 H4N 113.7(18) . . ?
O1 C1 N1 127.33(18) . . ?
O1 C1 C2 122.43(17) . . ?
N1 C1 C2 110.24(15) . . ?
N2 C2 C12 112.90(16) . . ?
N2 C2 C6 110.52(16) . . ?
C12 C2 C6 112.50(15) . . ?
N2 C2 C1 98.85(14) . . ?
C12 C2 C1 110.10(15) . . ?
C6 C2 C1 111.20(16) . . ?
N3 C3 N2 118.14(17) . . ?
N3 C3 N1 129.46(17) . . ?
N2 C3 N1 112.39(16) . . ?
N4 C4 N3 128.37(18) . . ?
N4 C4 O2 123.67(17) . . ?
N3 C4 O2 107.96(16) . . ?
O2 C5 H5A 109.5 . . ?
O2 C5 H5B 109.5 . . ?
H5A C5 H5B 109.5 . . ?
O2 C5 H5C 109.5 . . ?
H5A C5 H5C 109.5 . . ?
H5B C5 H5C 109.5 . . ?
C7 C6 C11 118.1(2) . . ?
C7 C6 C2 123.14(19) . . ?
C11 C6 C2 118.79(18) . . ?
C6 C7 C8 121.0(2) . . ?
C6 C7 H7 119.5 . . ?
C8 C7 H7 119.5 . . ?
C9 C8 C7 120.3(2) . . ?
C9 C8 H8 119.8 . . ?
C7 C8 H8 119.8 . . ?
C8 C9 C10 119.3(2) . . ?
C8 C9 H9 120.3 . . ?
C10 C9 H9 120.3 . . ?
C9 C10 C11 120.4(2) . . ?
C9 C10 H10 119.8 . . ?
C11 C10 H10 119.8 . . ?
C10 C11 C6 120.9(2) . . ?
C10 C11 H11 119.6 . . ?
C6 C11 H11 119.6 . . ?
C13 C12 C17 118.83(19) . . ?
C13 C12 C2 120.72(17) . . ?
C17 C12 C2 120.44(17) . . ?
C12 C13 C14 120.5(2) . . ?
C12 C13 H13 119.7 . . ?
C14 C13 H13 119.7 . . ?
C15 C14 C13 120.1(2) . . ?
C15 C14 H14 119.9 . . ?
C13 C14 H14 119.9 . . ?
C16 C15 C14 119.7(2) . . ?
C16 C15 H15 120.2 . . ?
C14 C15 H15 120.2 . . ?
C15 C16 C17 120.2(2) . . ?
C15 C16 H16 119.9 . . ?
C17 C16 H16 119.9 . . ?
C16 C17 C12 120.6(2) . . ?
C16 C17 H17 119.7 . . ?
C12 C17 H17 119.7 . . ?

loop_
_geom_bond_atom_site_label_1
_geom_bond_atom_site_label_2
_geom_bond_distance
_geom_bond_site_symmetry_2
_geom_bond_publ_flag
O3M C3M 1.442(7) . ?
O3M H3MO 0.9800 . ?
C3M H3M1 0.9800 . ?
C3M H3M2 0.9800 . ?
C3M H3M3 0.9800 . ?
Cu1 N4 1.9251(16) . ?
Cu1 N4 1.9251(16) 2 ?
Cu1 N1 2.0322(16) . ?
Cu1 N1 2.0322(16) 2 ?
O1 C1 1.225(2) . ?
O2 C4 1.352(2) . ?
O2 C5 1.435(2) . ?
N1 C1 1.373(2) . ?
N1 C3 1.377(2) . ?
N2 C3 1.341(2) . ?
N2 C2 1.455(2) . ?
N2 H2N 0.84(3) . ?
N3 C3 1.324(2) . ?
N3 C4 1.350(2) . ?
N4 C4 1.287(3) . ?
N4 H4N 0.83(3) . ?
C1 C2 1.550(3) . ?
C2 C12 1.526(3) . ?
C2 C6 1.538(3) . ?
C5 H5A 0.9800 . ?
C5 H5B 0.9800 . ?
C5 H5C 0.9800 . ?
C6 C7 1.385(3) . ?
C6 C11 1.389(3) . ?
C7 C8 1.387(4) . ?
C7 H7 0.9500 . ?
C8 C9 1.374(4) . ?
C8 H8 0.9500 . ?
C9 C10 1.379(4) . ?
C9 H9 0.9500 . ?
C10 C11 1.381(3) . ?
C10 H10 0.9500 . ?
C11 H11 0.9500 . ?
C12 C13 1.389(3) . ?
C12 C17 1.392(3) . ?
C13 C14 1.391(3) . ?
C13 H13 0.9500 . ?
C14 C15 1.386(3) . ?
C14 H14 0.9500 . ?
C15 C16 1.383(3) . ?
C15 H15 0.9500 . ?
C16 C17 1.387(3) . ?
C16 H16 0.9500 . ?
C17 H17 0.9500 . ?

loop_
_geom_hbond_atom_site_label_D
_geom_hbond_atom_site_label_H
_geom_hbond_atom_site_label_A
_geom_hbond_distance_DH
_geom_hbond_distance_HA
_geom_hbond_distance_DA
_geom_hbond_angle_DHA
_geom_hbond_site_symmetry_A
N4 H4N O1 0.83(3) 1.99(3) 2.748(2) 152(2) 2
N2 H2N N3 0.84(3) 2.15(3) 2.987(2) 172(3) 2_554

loop_
_geom_torsion_atom_site_label_1
_geom_torsion_atom_site_label_2
_geom_torsion_atom_site_label_3
_geom_torsion_atom_site_label_4
_geom_torsion
_geom_torsion_site_symmetry_1
_geom_torsion_site_symmetry_2
_geom_torsion_site_symmetry_3
_geom_torsion_site_symmetry_4
_geom_torsion_publ_flag
N4 Cu1 N1 C1 176.58(18) . . . . ?
N4 Cu1 N1 C1 -3.42(18) 2 . . . ?
N1 Cu1 N1 C1 -66(100) 2 . . . ?
N4 Cu1 N1 C3 -6.09(15) . . . . ?
N4 Cu1 N1 C3 173.91(15) 2 . . . ?
N1 Cu1 N1 C3 112(100) 2 . . . ?
N4 Cu1 N4 C4 176(100) 2 . . . ?
N1 Cu1 N4 C4 5.61(19) . . . . ?
N1 Cu1 N4 C4 -174.39(19) 2 . . . ?
C3 N1 C1 O1 -175.0(2) . . . . ?
Cu1 N1 C1 O1 2.6(3) . . . . ?
C3 N1 C1 C2 5.2(2) . . . . ?
Cu1 N1 C1 C2 -177.18(13) . . . . ?
C3 N2 C2 C12 121.44(17) . . . . ?
C3 N2 C2 C6 -111.57(18) . . . . ?
C3 N2 C2 C1 5.1(2) . . . . ?
O1 C1 C2 N2 173.9(2) . . . . ?
N1 C1 C2 N2 -6.2(2) . . . . ?
O1 C1 C2 C12 55.5(3) . . . . ?
N1 C1 C2 C12 -124.68(17) . . . . ?
O1 C1 C2 C6 -69.9(2) . . . . ?
N1 C1 C2 C6 109.94(18) . . . . ?
C4 N3 C3 N2 -172.16(17) . . . . ?
C4 N3 C3 N1 6.7(3) . . . . ?
C2 N2 C3 N3 176.49(16) . . . . ?
C2 N2 C3 N1 -2.6(2) . . . . ?
C1 N1 C3 N3 179.29(19) . . . . ?
Cu1 N1 C3 N3 1.4(3) . . . . ?
C1 N1 C3 N2 -1.8(2) . . . . ?
Cu1 N1 C3 N2 -179.65(12) . . . . ?
Cu1 N4 C4 N3 0.3(3) . . . . ?
Cu1 N4 C4 O2 -179.11(14) . . . . ?
C3 N3 C4 N4 -8.0(3) . . . . ?
C3 N3 C4 O2 171.54(16) . . . . ?
C5 O2 C4 N4 7.5(3) . . . . ?
C5 O2 C4 N3 -172.00(18) . . . . ?
N2 C2 C6 C7 117.3(2) . . . . ?
C12 C2 C6 C7 -115.5(2) . . . . ?
C1 C2 C6 C7 8.5(3) . . . . ?
N2 C2 C6 C11 -62.3(2) . . . . ?
C12 C2 C6 C11 64.9(2) . . . . ?
C1 C2 C6 C11 -171.05(18) . . . . ?
C11 C6 C7 C8 -0.6(4) . . . . ?
C2 C6 C7 C8 179.8(2) . . . . ?
C6 C7 C8 C9 -0.8(4) . . . . ?
C7 C8 C9 C10 1.6(4) . . . . ?
C8 C9 C10 C11 -1.1(4) . . . . ?
C9 C10 C11 C6 -0.3(4) . . . . ?
C7 C6 C11 C10 1.2(3) . . . . ?
C2 C6 C11 C10 -179.2(2) . . . . ?
N2 C2 C12 C13 156.62(18) . . . . ?
C6 C2 C12 C13 30.7(2) . . . . ?
C1 C2 C12 C13 -94.0(2) . . . . ?
N2 C2 C12 C17 -24.6(2) . . . . ?
C6 C2 C12 C17 -150.56(18) . . . . ?
C1 C2 C12 C17 84.8(2) . . . . ?
C17 C12 C13 C14 1.9(3) . . . . ?
C2 C12 C13 C14 -179.28(19) . . . . ?
C12 C13 C14 C15 -0.7(3) . . . . ?
C13 C14 C15 C16 -0.9(3) . . . . ?
C14 C15 C16 C17 1.2(3) . . . . ?
C15 C16 C17 C12 0.0(3) . . . . ?
C13 C12 C17 C16 -1.6(3) . . . . ?
C2 C12 C17 C16 179.66(19) . . . . ?
